data_2020992
loop_
_publ_author_name
'Mac\'ias, Mario A.'
'Castillo, Juan-Carlos'
'Portilla, Jaime'

_publ_section_title
;
 A series of
 (<i>E</i>)-5-(arylideneamino)-1-<i>tert</i>-butyl-1<i>H</i>-pyrrole-3-carbonitriles
 and their reduction products to secondary amines: syntheses and X-ray
 structural studies
;
_journal_coeditor_code CU3120
_journal_issue 1
_journal_name_full 'Acta Crystallographica Section C'
_journal_page_first 82
_journal_page_last 93
_journal_paper_doi 10.1107/S2053229617017260
_journal_volume 74
_journal_year 2018
_chemical_formula_iupac 'C15 H16 N4'
_chemical_formula_moiety 'C15 H16 N4'
_chemical_formula_sum 'C15 H16 N4'
_chemical_formula_weight 252.32
_chemical_name_systematic
(<i>E</i>)-1-<i>tert</i>-Butyl-5-[(pyridin-4-ylmethylene)amino]-1<i>H</i>-pyrrole-3-carbonitrile
_space_group_crystal_system triclinic
_space_group_IT_number 2
_space_group_name_Hall '-P 1'
_space_group_name_H-M_alt 'P -1'
_symmetry_space_group_name_Hall '-P 1'
_symmetry_space_group_name_H-M 'P -1'
_atom_sites_solution_hydrogens geom
_atom_sites_solution_primary iterative
_atom_sites_solution_secondary difmap
_audit_creation_method SHELXL-2016/6
_cell_angle_alpha 92.465(8)
_cell_angle_beta 97.113(8)
_cell_angle_gamma 97.136(9)
_cell_formula_units_Z 2
_cell_length_a 8.1494(8)
_cell_length_b 9.0629(10)
_cell_length_c 9.4859(9)
_cell_measurement_reflns_used 6196
_cell_measurement_temperature 298(2)
_cell_measurement_theta_max 26.3150
_cell_measurement_theta_min 3.4920
_cell_volume 688.61(12)
_computing_cell_refinement
;
CrysAlis PRO (Agilent, 2014)
;
_computing_data_collection
;
CrysAlis PRO (Agilent, 2014)
;
_computing_data_reduction
;
CrysAlis PRO (Agilent, 2014)
;
_computing_molecular_graphics
;
Mercury (Macrae <i>et al.</i>,  2008)
;
_computing_publication_material
;
SHELXL2014 (Sheldrick, 2015)
;
_computing_structure_refinement
;
SHELXL2014 (Sheldrick, 2015)
;
_computing_structure_solution
;
SUPERFLIP (Palatinus & Chapuis, 2007)
;
_diffrn_ambient_temperature 298(2)
_diffrn_detector_area_resol_mean 5.3072
_diffrn_measured_fraction_theta_full 0.999
_diffrn_measured_fraction_theta_max 0.999
_diffrn_measurement_device 'four-circle diffractometer'
_diffrn_measurement_device_type 'Agilent SuperNova Dual Source diffractometer with an Atlas detector'
_diffrn_measurement_method '\w scans'
_diffrn_radiation_type MoK\a
_diffrn_radiation_wavelength 0.71073
_diffrn_reflns_av_R_equivalents 0.0449
_diffrn_reflns_limit_h_max 10
_diffrn_reflns_limit_h_min -9
_diffrn_reflns_limit_k_max 11
_diffrn_reflns_limit_k_min -11
_diffrn_reflns_limit_l_max 11
_diffrn_reflns_limit_l_min -11
_diffrn_reflns_number 14493
_diffrn_reflns_theta_full 25.242
_diffrn_reflns_theta_max 26.351
_diffrn_reflns_theta_min 3.044
_exptl_absorpt_coefficient_mu 0.076
_exptl_absorpt_correction_T_max 1.00000
_exptl_absorpt_correction_T_min 0.83131
_exptl_absorpt_correction_type multi-scan
_exptl_absorpt_process_details
;
(CrysAlis PRO; Agilent, 2014)
;
_exptl_crystal_colour yellow
_exptl_crystal_density_diffrn 1.217
_exptl_crystal_density_method 'not measured'
_exptl_crystal_description parallelepiped
_exptl_crystal_F_000 268
_exptl_crystal_size_max 0.306
_exptl_crystal_size_mid 0.275
_exptl_crystal_size_min 0.192
_refine_diff_density_max 0.229
_refine_diff_density_min -0.177
_refine_ls_extinction_coef 0.049(7)
_refine_ls_extinction_expression Fc^*^=kFc[1+0.001xFc^2^\l^3^/sin(2\q)]^-1/4^
_refine_ls_extinction_method
;
SHELXL2016 (Sheldrick, 2015)
;
_refine_ls_goodness_of_fit_ref 1.052
_refine_ls_hydrogen_treatment constr
_refine_ls_matrix_type full
_refine_ls_number_parameters 176
_refine_ls_number_reflns 2807
_refine_ls_number_restraints 0
_refine_ls_restrained_S_all 1.052
_refine_ls_R_factor_all 0.0588
_refine_ls_R_factor_gt 0.0526
_refine_ls_shift/su_max 0.000
_refine_ls_shift/su_mean 0.000
_refine_ls_structure_factor_coef Fsqd
_refine_ls_weighting_details 'w=1/[\s^2^(Fo^2^)+(0.0646P)^2^+0.2783P] where P=(Fo^2^+2Fc^2^)/3'
_refine_ls_weighting_scheme calc
_refine_ls_wR_factor_gt 0.1454
_refine_ls_wR_factor_ref 0.1513
_reflns_number_gt 2419
_reflns_number_total 2807
_reflns_threshold_expression 'I > 2\s(I)'
_cod_data_source_file cu3120sup1.cif
_cod_data_source_block 7c
_cod_database_code 2020992
_shelx_space_group_comment
;
The symmetry employed for this shelxl refinement is uniquely defined
by the following loop, which should always be used as a source of
symmetry information in preference to the above space-group names.
They are only intended as comments.
;
_shelx_estimated_absorpt_t_min 0.977
_shelx_estimated_absorpt_t_max 0.986

loop_
_space_group_symop_operation_xyz
'x, y, z'
'-x, -y, -z'

loop_
_atom_site_type_symbol
_atom_site_label
_atom_site_fract_x
_atom_site_fract_y
_atom_site_fract_z
_atom_site_U_iso_or_equiv
_atom_site_adp_type
_atom_site_calc_flag
_atom_site_occupancy
N N1 0.61053(16) 0.72071(15) 0.16935(14) 0.0405(4) Uani d 1
C C5 0.7818(2) 0.75187(19) 0.20946(17) 0.0415(4) Uani d 1
N N51 0.84879(17) 0.72275(16) 0.34611(15) 0.0441(4) Uani d 1
C C52 0.9862(2) 0.7983(2) 0.39940(18) 0.0441(4) Uani d 1
H H52 1.039742 0.867236 0.344820 0.053 Uiso calc 1
C C521 1.0622(2) 0.77937(19) 0.54474(17) 0.0407(4) Uani d 1
C C522 1.0027(2) 0.6685(2) 0.6283(2) 0.0539(5) Uani d 1
H H522 0.912991 0.597861 0.592067 0.065 Uiso calc 1
C C523 1.0780(3) 0.6642(3) 0.7656(2) 0.0638(6) Uani d 1
H H523 1.037087 0.588644 0.820113 0.077 Uiso calc 1
N N524 1.2068(2) 0.7622(2) 0.82561(17) 0.0614(5) Uani d 1
C C525 1.2629(2) 0.8670(2) 0.7440(2) 0.0543(5) Uani d 1
H H525 1.352426 0.936378 0.783235 0.065 Uiso calc 1
C C526 1.1973(2) 0.8801(2) 0.60481(19) 0.0471(4) Uani d 1
H H526 1.242843 0.955235 0.552054 0.057 Uiso calc 1
C C4 0.8526(2) 0.8119(2) 0.09749(18) 0.0477(4) Uani d 1
H H4 0.965593 0.841379 0.094746 0.057 Uiso calc 1
C C3 0.7221(2) 0.8203(2) -0.01232(17) 0.0448(4) Uani d 1
C C2 0.5754(2) 0.76432(19) 0.03553(17) 0.0430(4) Uani d 1
H H2 0.469588 0.757594 -0.015734 0.052 Uiso calc 1
C C31 0.7340(2) 0.8783(2) -0.14841(19) 0.0518(5) Uani d 1
N N32 0.7428(3) 0.9256(2) -0.25738(19) 0.0730(6) Uani d 1
C C11 0.4845(2) 0.6527(2) 0.25875(18) 0.0449(4) Uani d 1
C C14 0.4869(3) 0.7555(2) 0.3906(2) 0.0573(5) Uani d 1
H H14A 0.403992 0.714575 0.446723 0.086 Uiso calc 1
H H14B 0.463250 0.851904 0.362193 0.086 Uiso calc 1
H H14C 0.594983 0.764949 0.445949 0.086 Uiso calc 1
C C12 0.3125(3) 0.6369(3) 0.1725(2) 0.0740(7) Uani d 1
H H12A 0.230620 0.595492 0.229443 0.111 Uiso calc 1
H H12B 0.310401 0.572099 0.089351 0.111 Uiso calc 1
H H12C 0.287761 0.733002 0.144313 0.111 Uiso calc 1
C C13 0.5274(3) 0.4994(2) 0.2981(2) 0.0575(5) Uani d 1
H H13A 0.442234 0.451203 0.348188 0.086 Uiso calc 1
H H13B 0.632707 0.510129 0.357858 0.086 Uiso calc 1
H H13C 0.534114 0.440257 0.213104 0.086 Uiso calc 1

loop_
_atom_site_aniso_label
_atom_site_aniso_U_11
_atom_site_aniso_U_22
_atom_site_aniso_U_33
_atom_site_aniso_U_12
_atom_site_aniso_U_13
_atom_site_aniso_U_23
N1 0.0352(7) 0.0496(8) 0.0336(7) -0.0013(6) -0.0019(5) 0.0073(6)
C5 0.0366(9) 0.0482(9) 0.0371(8) 0.0007(7) -0.0020(6) 0.0057(7)
N51 0.0369(8) 0.0544(8) 0.0383(7) 0.0034(6) -0.0039(6) 0.0062(6)
C52 0.0381(9) 0.0531(10) 0.0392(9) 0.0023(7) -0.0004(7) 0.0062(7)
C521 0.0319(8) 0.0492(9) 0.0401(9) 0.0069(7) -0.0012(7) 0.0028(7)
C522 0.0419(10) 0.0627(11) 0.0511(10) -0.0054(8) -0.0078(8) 0.0119(9)
C523 0.0575(12) 0.0761(14) 0.0518(11) -0.0049(10) -0.0086(9) 0.0212(10)
N524 0.0572(10) 0.0738(11) 0.0473(9) 0.0049(8) -0.0137(7) 0.0078(8)
C525 0.0475(11) 0.0562(11) 0.0525(11) 0.0008(8) -0.0121(8) -0.0027(8)
C526 0.0417(9) 0.0491(9) 0.0474(10) 0.0016(7) -0.0022(7) 0.0025(7)
C4 0.0363(9) 0.0618(11) 0.0426(9) -0.0010(7) 0.0017(7) 0.0080(8)
C3 0.0438(9) 0.0538(10) 0.0346(8) -0.0004(7) 0.0015(7) 0.0058(7)
C2 0.0400(9) 0.0513(9) 0.0344(8) -0.0002(7) -0.0039(7) 0.0058(7)
C31 0.0475(10) 0.0624(11) 0.0434(10) -0.0022(8) 0.0044(8) 0.0117(8)
N32 0.0728(13) 0.0933(14) 0.0525(10) 0.0008(10) 0.0091(9) 0.0281(10)
C11 0.0377(9) 0.0543(10) 0.0404(9) -0.0037(7) 0.0028(7) 0.0109(7)
C14 0.0607(12) 0.0613(12) 0.0537(11) 0.0094(9) 0.0182(9) 0.0100(9)
C12 0.0398(11) 0.1106(19) 0.0653(13) -0.0148(11) -0.0024(9) 0.0319(13)
C13 0.0664(13) 0.0492(10) 0.0535(11) -0.0056(9) 0.0057(9) 0.0083(8)

loop_
_atom_type_symbol
_atom_type_description
_atom_type_scat_dispersion_real
_atom_type_scat_dispersion_imag
_atom_type_scat_source
C C 0.0033 0.0016 'International Tables Vol C Tables 4.2.6.8 and 6.1.1.4'
N N 0.0061 0.0033 'International Tables Vol C Tables 4.2.6.8 and 6.1.1.4'
H H 0.0000 0.0000 'International Tables Vol C Tables 4.2.6.8 and 6.1.1.4'

loop_
_geom_angle_atom_site_label_1
_geom_angle_atom_site_label_2
_geom_angle_atom_site_label_3
_geom_angle
C2 N1 C5 108.18(14)
C2 N1 C11 125.40(14)
C5 N1 C11 126.41(13)
C4 C5 N1 108.36(14)
C4 C5 N51 132.38(15)
N1 C5 N51 119.25(14)
C52 N51 C5 117.94(15)
N51 C52 C521 121.62(16)
N51 C52 H52 119.2
C521 C52 H52 119.2
C522 C521 C526 117.55(16)
C522 C521 C52 123.47(16)
C526 C521 C52 118.93(16)
C523 C522 C521 119.04(18)
C523 C522 H522 120.5
C521 C522 H522 120.5
N524 C523 C522 124.00(19)
N524 C523 H523 118.0
C522 C523 H523 118.0
C525 N524 C523 116.20(16)
N524 C525 C526 124.30(17)
N524 C525 H525 117.8
C526 C525 H525 117.8
C525 C526 C521 118.88(17)
C525 C526 H526 120.6
C521 C526 H526 120.6
C5 C4 C3 106.99(15)
C5 C4 H4 126.5
C3 C4 H4 126.5
C2 C3 C4 107.62(15)
C2 C3 C31 124.78(16)
C4 C3 C31 127.59(17)
N1 C2 C3 108.83(15)
N1 C2 H2 125.6
C3 C2 H2 125.6
N32 C31 C3 179.5(2)
N1 C11 C12 108.79(14)
N1 C11 C14 108.93(14)
C12 C11 C14 109.19(18)
N1 C11 C13 108.73(15)
C12 C11 C13 109.60(17)
C14 C11 C13 111.55(15)
C11 C14 H14A 109.5
C11 C14 H14B 109.5
H14A C14 H14B 109.5
C11 C14 H14C 109.5
H14A C14 H14C 109.5
H14B C14 H14C 109.5
C11 C12 H12A 109.5
C11 C12 H12B 109.5
H12A C12 H12B 109.5
C11 C12 H12C 109.5
H12A C12 H12C 109.5
H12B C12 H12C 109.5
C11 C13 H13A 109.5
C11 C13 H13B 109.5
H13A C13 H13B 109.5
C11 C13 H13C 109.5
H13A C13 H13C 109.5
H13B C13 H13C 109.5

loop_
_geom_bond_atom_site_label_1
_geom_bond_atom_site_label_2
_geom_bond_distance
N1 C2 1.353(2)
N1 C5 1.391(2)
N1 C11 1.502(2)
C5 C4 1.371(2)
C5 N51 1.392(2)
N51 C52 1.272(2)
C52 C521 1.466(2)
C52 H52 0.9300
C521 C522 1.385(3)
C521 C526 1.385(2)
C522 C523 1.373(3)
C522 H522 0.9300
C523 N524 1.338(3)
C523 H523 0.9300
N524 C525 1.324(3)
C525 C526 1.378(3)
C525 H525 0.9300
C526 H526 0.9300
C4 C3 1.405(2)
C4 H4 0.9300
C3 C2 1.377(2)
C3 C31 1.424(2)
C2 H2 0.9300
C31 N32 1.143(2)
C11 C12 1.520(3)
C11 C14 1.524(3)
C11 C13 1.525(3)
C14 H14A 0.9600
C14 H14B 0.9600
C14 H14C 0.9600
C12 H12A 0.9600
C12 H12B 0.9600
C12 H12C 0.9600
C13 H13A 0.9600
C13 H13B 0.9600
C13 H13C 0.9600

loop_
_geom_hbond_atom_site_label_D
_geom_hbond_atom_site_label_H
_geom_hbond_atom_site_label_A
_geom_hbond_site_symmetry_A
_geom_hbond_distance_DH
_geom_hbond_distance_HA
_geom_hbond_distance_DA
_geom_hbond_angle_DHA
C14 H14C N51 . 0.96 2.44 3.079(3) 123.4
C13 H13B N51 . 0.96 2.46 3.078(2) 122.0
C2 H2 N524 1_454 0.93 2.47 3.390(2) 172.2
C52 H52 N32 2_775 0.93 2.65 3.551(3) 163.1
C525 H525 Cg1 2_776 0.93 2.93 3.486(2) 119.78

loop_
_geom_torsion_atom_site_label_1
_geom_torsion_atom_site_label_2
_geom_torsion_atom_site_label_3
_geom_torsion_atom_site_label_4
_geom_torsion
C2 N1 C5 C4 -1.5(2)
C11 N1 C5 C4 179.40(16)
C2 N1 C5 N51 177.32(15)
C11 N1 C5 N51 -1.8(3)
C4 C5 N51 C52 24.2(3)
N1 C5 N51 C52 -154.26(17)
C5 N51 C52 C521 177.45(15)
N51 C52 C521 C522 7.6(3)
N51 C52 C521 C526 -170.00(17)
C526 C521 C522 C523 0.6(3)
C52 C521 C522 C523 -177.03(19)
C521 C522 C523 N524 0.4(4)
C522 C523 N524 C525 -0.8(4)
C523 N524 C525 C526 0.1(3)
N524 C525 C526 C521 0.9(3)
C522 C521 C526 C525 -1.3(3)
C52 C521 C526 C525 176.50(16)
N1 C5 C4 C3 1.1(2)
N51 C5 C4 C3 -177.47(18)
C5 C4 C3 C2 -0.3(2)
C5 C4 C3 C31 178.36(18)
C5 N1 C2 C3 1.3(2)
C11 N1 C2 C3 -179.61(15)
C4 C3 C2 N1 -0.6(2)
C31 C3 C2 N1 -179.32(17)
C2 N1 C11 C12 1.7(3)
C5 N1 C11 C12 -179.35(19)
C2 N1 C11 C14 -117.26(18)
C5 N1 C11 C14 61.7(2)
C2 N1 C11 C13 120.98(18)
C5 N1 C11 C13 -60.0(2)

_cod_database_fobs_code 2020992
